data_7234212
loop_
_publ_author_name
'Mandari\'c, Mirna'
'Prugove\<cki, Biserka'
'Cvijanovi\'c, Danijela'
'Vukovi\'c, Jelena Parlov'
'Lovri\'c, Jasna'
'Sko\<cibu\<si\'c, Mirjana'
'Od\<zak, Renata'
'Cindri\'c, Marina'
'Vrdoljak, Vi\<snja'

_publ_section_title
;
 Vapour- and solvent-mediated crystalline transformations in Mo(vi)
 hydrazone complexes controlled by noncovalent interactions
;
_journal_issue 41
_journal_name_full CrystEngComm
_journal_page_first 6281
_journal_paper_doi 10.1039/C9CE01273G
_journal_volume 21
_journal_year 2019
_chemical_formula_sum 'C16 H19 Mo N3 O10 S'
_chemical_formula_weight 541.34
_space_group_crystal_system monoclinic
_space_group_IT_number 4
_space_group_name_Hall 'P 2yb'
_space_group_name_H-M_alt 'P 1 21 1'
_symmetry_space_group_name_Hall 'P 2yb'
_symmetry_space_group_name_H-M 'P 1 21 1'
_atom_sites_solution_hydrogens mixed
_audit_creation_method SHELXL-2017/1
_audit_update_record
;
2019-07-29 deposited with the CCDC.    2019-09-27 downloaded from the CCDC.
;
_cell_angle_alpha 90
_cell_angle_beta 100.841(4)
_cell_angle_gamma 90
_cell_formula_units_Z 2
_cell_length_a 7.2340(3)
_cell_length_b 13.8890(6)
_cell_length_c 10.4510(5)
_cell_measurement_reflns_used 7736
_cell_measurement_temperature 150(2)
_cell_measurement_theta_max 32.4852
_cell_measurement_theta_min 4.2247
_cell_volume 1031.30(8)
_computing_cell_refinement
;
CrysAlisPro, Agilent Technologies,
Version 1.171.37.35 (release 13-08-2014 CrysAlis171 .NET)
(compiled Aug 13 2014,18:06:01)
;
_computing_data_collection
;      
CrysAlisPro, Agilent Technologies,
Version 1.171.37.35 (release 13-08-2014 CrysAlis171 .NET)
(compiled Aug 13 2014,18:06:01)
;
_computing_data_reduction
;
CrysAlisPro, Agilent Technologies,
Version 1.171.37.35 (release 13-08-2014 CrysAlis171 .NET)
(compiled Aug 13 2014,18:06:01)
;
_computing_molecular_graphics 'MERCURY (C.F. Macrae et al , 2008)'
_computing_publication_material 'SHELXL-2017/1 (Sheldrick, 2017)'
_computing_structure_refinement 'SHELXL-2017/1 (Sheldrick, 2017)'
_computing_structure_solution 'SHELXT 2018/2 (Sheldrick, 2018)'
_diffrn_ambient_temperature 150(2)
_diffrn_measured_fraction_theta_full 0.987
_diffrn_measured_fraction_theta_max 0.987
_diffrn_measurement_device_type 'Xcalibur, Sapphire3'
_diffrn_measurement_method '\w scans'
_diffrn_radiation_type MoK\a
_diffrn_radiation_wavelength 0.71073
_diffrn_reflns_av_R_equivalents 0.0172
_diffrn_reflns_av_unetI/netI 0.0260
_diffrn_reflns_Laue_measured_fraction_full 0.987
_diffrn_reflns_Laue_measured_fraction_max 0.987
_diffrn_reflns_limit_h_max 9
_diffrn_reflns_limit_h_min -9
_diffrn_reflns_limit_k_max 17
_diffrn_reflns_limit_k_min -17
_diffrn_reflns_limit_l_max 13
_diffrn_reflns_limit_l_min -13
_diffrn_reflns_number 7173
_diffrn_reflns_point_group_measured_fraction_full 0.956
_diffrn_reflns_point_group_measured_fraction_max 0.950
_diffrn_reflns_theta_full 25.242
_diffrn_reflns_theta_max 26.998
_diffrn_reflns_theta_min 4.233
_exptl_absorpt_coefficient_mu 0.797
_exptl_absorpt_correction_T_max 1.00000
_exptl_absorpt_correction_T_min 0.88849
_exptl_absorpt_correction_type multi-scan
_exptl_absorpt_process_details
;
CrysAlisPro, Agilent Technologies,
Version 1.171.37.35 (release 13-08-2014 CrysAlis171 .NET)
(compiled Aug 13 2014,18:06:01)
Empirical absorption correction using spherical harmonics,
 implemented in SCALE3 ABSPACK scaling algorithm.
;
_exptl_crystal_density_diffrn 1.743
_exptl_crystal_description prism
_exptl_crystal_F_000 548
_exptl_crystal_size_max 0.50
_exptl_crystal_size_mid 0.32
_exptl_crystal_size_min 0.14
_refine_diff_density_max 0.781
_refine_diff_density_min -0.263
_refine_diff_density_rms 0.052
_refine_ls_abs_structure_details
;
 Flack x determined using 1891 quotients [(I+)-(I-)]/[(I+)+(I-)]
 (Parsons, Flack and Wagner, Acta Cryst. B69 (2013) 249-259).
;
_refine_ls_abs_structure_Flack -0.031(14)
_refine_ls_extinction_method none
_refine_ls_goodness_of_fit_ref 1.052
_refine_ls_hydrogen_treatment mixed
_refine_ls_matrix_type full
_refine_ls_number_parameters 290
_refine_ls_number_reflns 4281
_refine_ls_number_restraints 3
_refine_ls_restrained_S_all 1.053
_refine_ls_R_factor_all 0.0212
_refine_ls_R_factor_gt 0.0207
_refine_ls_shift/su_max 0.001
_refine_ls_shift/su_mean 0.000
_refine_ls_structure_factor_coef Fsqd
_refine_ls_weighting_details 'w=1/[\s^2^(Fo^2^)+(0.0298P)^2^+0.1695P] where P=(Fo^2^+2Fc^2^)/3'
_refine_ls_weighting_scheme calc
_refine_ls_wR_factor_gt 0.0508
_refine_ls_wR_factor_ref 0.0511
_reflns_Friedel_coverage 0.847
_reflns_Friedel_fraction_full 0.923
_reflns_Friedel_fraction_max 0.910
_reflns_number_gt 4216
_reflns_number_total 4281
_reflns_threshold_expression 'I > 2\s(I)'
_cod_data_source_file c9ce01273g2.cif
_cod_data_source_block shelx_CCDC7
_cod_depositor_comments 'Adding full bibliography for 7234205--7234213.cif.'
_cod_database_code 7234212
_shelx_shelxl_version_number 2017/1
_shelx_space_group_comment
;
The symmetry employed for this shelxl refinement is uniquely defined
by the following loop, which should always be used as a source of
symmetry information in preference to the above space-group names.
They are only intended as comments.
;

loop_
_space_group_symop_operation_xyz
'x, y, z'
'-x, y+1/2, -z'

loop_
_atom_site_label
_atom_site_type_symbol
_atom_site_fract_x
_atom_site_fract_y
_atom_site_fract_z
_atom_site_U_iso_or_equiv
_atom_site_adp_type
_atom_site_occupancy
_atom_site_site_symmetry_order
_atom_site_calc_flag
_atom_site_refinement_flags_posn
_atom_site_refinement_flags_adp
C1 C 0.0402(4) 1.0150(2) 0.1734(3) 0.0205(6) Uani 1 1 d . .
H1 H 0.009534 1.077963 0.191335 0.025 Uiso 1 1 calc R U
C2 C 0.2429(4) 0.9466(2) 0.4767(3) 0.0197(6) Uani 1 1 d . .
C3 C 0.2930(4) 0.9767(2) 0.6149(3) 0.0191(6) Uani 1 1 d . .
C4 C 0.3951(5) 0.9142(2) 0.7056(3) 0.0243(7) Uani 1 1 d . .
H4 H 0.433874 0.854743 0.679399 0.029 Uiso 1 1 calc R U
C5 C 0.4380(6) 0.9412(3) 0.8340(4) 0.0262(8) Uani 1 1 d . .
H5 H 0.506015 0.899791 0.895329 0.031 Uiso 1 1 calc R U
N3 N 0.3825(4) 1.0269(2) 0.8714(3) 0.0232(6) Uani 1 1 d . .
H3 H 0.410149 1.042677 0.952346 0.028 Uiso 1 1 calc R U
C6 C 0.2845(5) 1.0892(2) 0.7858(3) 0.0250(7) Uani 1 1 d . .
H6 H 0.248826 1.148518 0.814386 0.030 Uiso 1 1 calc R U
C7 C 0.2374(5) 1.0653(2) 0.6570(3) 0.0235(6) Uani 1 1 d . .
H7 H 0.168755 1.108034 0.597858 0.028 Uiso 1 1 calc R U
C8 C -0.0032(4) 0.9828(2) 0.0412(3) 0.0191(6) Uani 1 1 d . .
C9 C -0.0972(4) 1.0464(2) -0.0556(3) 0.0236(6) Uani 1 1 d . .
H9 H -0.128707 1.107865 -0.031677 0.028 Uiso 1 1 calc R U
C10 C -0.1427(5) 1.0192(2) -0.1837(3) 0.0258(7) Uani 1 1 d . .
H10 H -0.203371 1.062149 -0.246005 0.031 Uiso 1 1 calc R U
C11 C -0.0972(4) 0.9264(2) -0.2203(3) 0.0225(6) Uani 1 1 d . .
C12 C -0.0055(4) 0.8620(2) -0.1281(3) 0.0222(6) Uani 1 1 d . .
H12 H 0.023927 0.800369 -0.152885 0.027 Uiso 1 1 calc R U
C13 C 0.0419(4) 0.8903(2) 0.0015(3) 0.0214(6) Uani 1 1 d . .
C14 C -0.1104(5) 0.8106(4) -0.3897(3) 0.0372(7) Uani 1 1 d . .
H14A H 0.022567 0.798358 -0.369796 0.056 Uiso 1 1 calc R U
H14B H -0.154485 0.804828 -0.481947 0.056 Uiso 1 1 calc R U
H14C H -0.174549 0.764722 -0.345010 0.056 Uiso 1 1 calc R U
C15 C 0.6497(6) 0.8614(3) 0.2330(6) 0.0517(12) Uani 1 1 d D .
H15A H 0.730523 0.913743 0.219319 0.078 Uiso 1 1 calc R U
H15B H 0.700644 0.829761 0.313568 0.078 Uiso 1 1 calc R U
H15C H 0.640926 0.816355 0.162492 0.078 Uiso 1 1 calc R U
O1 O 0.3746(3) 0.71631(16) 0.2809(2) 0.0248(5) Uani 1 1 d . .
O2 O 0.0150(3) 0.75475(17) 0.3010(3) 0.0314(6) Uani 1 1 d . .
O6 O 0.4677(4) 0.89761(17) 0.2384(3) 0.0337(6) Uani 1 1 d D .
O4 O 0.2972(3) 0.85949(16) 0.4502(2) 0.0231(5) Uani 1 1 d . .
O3 O 0.1361(4) 0.82602(16) 0.0849(2) 0.0321(6) Uani 1 1 d . .
O5 O -0.1470(4) 0.90560(19) -0.3487(2) 0.0314(6) Uani 1 1 d . .
O7 O 0.4934(5) 0.06441(18) 0.1260(2) 0.0417(7) Uani 1 1 d . .
O8 O 0.4786(5) 0.1708(3) 0.3069(3) 0.0533(8) Uani 1 1 d . .
O9 O 0.7260(4) 0.1887(2) 0.1819(3) 0.0426(7) Uani 1 1 d . .
O10 O 0.4035(5) 0.2289(2) 0.0904(4) 0.0649(10) Uani 1 1 d . .
S1 S 0.53114(15) 0.16487(6) 0.16705(11) 0.0251(2) Uani 1 1 d . .
Mo1 Mo 0.21304(3) 0.80718(2) 0.26922(2) 0.01779(7) Uani 1 1 d . .
N1 N 0.1199(4) 0.96124(18) 0.2697(3) 0.0185(5) Uani 1 1 d . .
N2 N 0.1530(4) 1.00591(19) 0.3924(3) 0.0205(5) Uani 1 1 d . .
C16 C 0.6055(10) 0.1224(4) 0.4108(4) 0.0669(17) Uani 1 1 d . .
H16A H 0.600703 0.054253 0.395390 0.100 Uiso 1 1 calc R U
H16B H 0.568462 0.135814 0.492541 0.100 Uiso 1 1 calc R U
H16C H 0.731493 0.145154 0.413453 0.100 Uiso 1 1 calc R U
H61 H 0.463(3) 0.9509(16) 0.201(4) 0.035(12) Uiso 1 1 d D .

loop_
_atom_site_aniso_label
_atom_site_aniso_U_11
_atom_site_aniso_U_22
_atom_site_aniso_U_33
_atom_site_aniso_U_23
_atom_site_aniso_U_13
_atom_site_aniso_U_12
C1 0.0248(15) 0.0159(14) 0.0220(16) -0.0011(12) 0.0072(12) 0.0028(12)
C2 0.0235(14) 0.0153(14) 0.0211(15) -0.0006(12) 0.0064(12) -0.0044(11)
C3 0.0176(14) 0.0198(15) 0.0207(15) -0.0004(12) 0.0059(11) -0.0041(11)
C4 0.0312(17) 0.0184(15) 0.0229(16) -0.0011(13) 0.0037(13) 0.0001(13)
C5 0.031(2) 0.0240(18) 0.0217(19) 0.0013(16) 0.0007(15) 0.0015(15)
N3 0.0304(14) 0.0210(13) 0.0179(13) -0.0042(11) 0.0035(11) -0.0051(11)
C6 0.0302(17) 0.0186(15) 0.0268(18) -0.0052(13) 0.0074(13) -0.0028(13)
C7 0.0296(16) 0.0192(15) 0.0218(16) 0.0017(13) 0.0049(13) 0.0004(13)
C8 0.0207(14) 0.0177(14) 0.0194(15) 0.0009(12) 0.0052(11) 0.0006(11)
C9 0.0262(15) 0.0217(15) 0.0235(16) 0.0030(13) 0.0064(13) 0.0045(13)
C10 0.0282(16) 0.0254(16) 0.0228(16) 0.0043(13) 0.0023(13) 0.0032(13)
C11 0.0207(15) 0.0279(16) 0.0189(15) -0.0007(13) 0.0034(12) -0.0040(13)
C12 0.0271(16) 0.0206(16) 0.0203(16) -0.0022(13) 0.0077(12) 0.0009(13)
C13 0.0243(16) 0.0197(16) 0.0204(16) 0.0023(12) 0.0050(12) 0.0026(12)
C14 0.0553(19) 0.0340(17) 0.0209(14) -0.006(2) 0.0038(13) -0.001(3)
C15 0.031(2) 0.038(2) 0.093(4) 0.013(2) 0.028(2) 0.0046(18)
O1 0.0285(12) 0.0158(11) 0.0306(13) 0.0016(9) 0.0065(10) 0.0044(9)
O2 0.0273(12) 0.0233(12) 0.0445(16) -0.0023(11) 0.0092(11) -0.0039(10)
O6 0.0308(14) 0.0186(12) 0.0555(18) 0.0110(12) 0.0176(12) 0.0030(10)
O4 0.0333(12) 0.0172(11) 0.0180(11) -0.0004(9) 0.0022(9) 0.0032(9)
O3 0.0532(14) 0.0215(16) 0.0184(10) -0.0030(9) -0.0014(10) 0.0169(11)
O5 0.0416(15) 0.0320(13) 0.0192(12) -0.0022(10) 0.0020(10) 0.0005(11)
O7 0.084(2) 0.0184(12) 0.0200(13) -0.0025(10) 0.0035(13) -0.0192(14)
O8 0.066(2) 0.054(2) 0.0492(19) -0.0190(16) 0.0354(16) -0.0130(17)
O9 0.0391(15) 0.0441(16) 0.0467(17) 0.0005(14) 0.0135(13) -0.0072(13)
O10 0.061(2) 0.0436(19) 0.080(3) 0.0070(18) -0.0115(18) 0.0114(17)
S1 0.0322(5) 0.0171(4) 0.0264(5) -0.0038(4) 0.0067(4) -0.0041(3)
Mo1 0.02264(12) 0.01205(10) 0.01863(12) -0.00037(13) 0.00378(8) 0.00080(12)
N1 0.0211(12) 0.0170(12) 0.0178(13) -0.0010(10) 0.0045(10) 0.0010(10)
N2 0.0260(13) 0.0172(12) 0.0191(13) -0.0018(10) 0.0062(10) 0.0003(10)
C16 0.114(5) 0.064(3) 0.021(2) -0.007(2) 0.009(3) -0.042(3)

loop_
_atom_type_symbol
_atom_type_description
_atom_type_scat_dispersion_real
_atom_type_scat_dispersion_imag
_atom_type_scat_source
C C 0.0033 0.0016 'International Tables Vol C Tables 4.2.6.8 and 6.1.1.4'
H H 0.0000 0.0000 'International Tables Vol C Tables 4.2.6.8 and 6.1.1.4'
O O 0.0106 0.0060 'International Tables Vol C Tables 4.2.6.8 and 6.1.1.4'
S S 0.1246 0.1234 'International Tables Vol C Tables 4.2.6.8 and 6.1.1.4'
Mo Mo -1.6832 0.6857 'International Tables Vol C Tables 4.2.6.8 and 6.1.1.4'
N N 0.0061 0.0033 'International Tables Vol C Tables 4.2.6.8 and 6.1.1.4'

loop_
_geom_angle_atom_site_label_1
_geom_angle_atom_site_label_2
_geom_angle_atom_site_label_3
_geom_angle
N1 C1 C8 123.7(3)
N2 C2 O4 125.1(3)
N2 C2 C3 119.0(3)
O4 C2 C3 115.9(3)
C4 C3 C7 119.0(3)
C4 C3 C2 119.3(3)
C7 C3 C2 121.7(3)
C5 C4 C3 119.3(3)
N3 C5 C4 120.2(3)
C5 N3 C6 121.8(3)
N3 C6 C7 120.2(3)
C6 C7 C3 119.5(3)
C13 C8 C9 117.7(3)
C13 C8 C1 123.4(3)
C9 C8 C1 118.9(3)
C10 C9 C8 121.4(3)
C9 C10 C11 119.6(3)
O5 C11 C12 123.7(3)
O5 C11 C10 115.7(3)
C12 C11 C10 120.6(3)
C11 C12 C13 119.5(3)
O3 C13 C12 116.6(3)
O3 C13 C8 122.2(3)
C12 C13 C8 121.2(3)
C15 O6 Mo1 125.8(2)
C2 O4 Mo1 118.72(19)
C13 O3 Mo1 139.4(2)
C11 O5 C14 117.7(3)
C16 O8 S1 116.1(3)
O10 S1 O9 116.2(2)
O10 S1 O7 111.4(2)
O9 S1 O7 112.2(2)
O10 S1 O8 104.2(2)
O9 S1 O8 106.97(19)
O7 S1 O8 104.79(18)
O2 Mo1 O1 105.12(11)
O2 Mo1 O3 99.15(13)
O1 Mo1 O3 103.75(11)
O2 Mo1 O4 95.09(12)
O1 Mo1 O4 96.75(10)
O3 Mo1 O4 150.92(9)
O2 Mo1 N1 98.27(11)
O1 Mo1 N1 154.94(10)
O3 Mo1 N1 80.90(9)
O4 Mo1 N1 72.01(9)
O2 Mo1 O6 171.98(11)
O1 Mo1 O6 81.85(10)
O3 Mo1 O6 82.75(11)
O4 Mo1 O6 79.96(10)
N1 Mo1 O6 74.25(9)
C1 N1 N2 115.4(2)
C1 N1 Mo1 129.5(2)
N2 N1 Mo1 115.08(18)
C2 N2 N1 108.6(2)

loop_
_geom_bond_atom_site_label_1
_geom_bond_atom_site_label_2
_geom_bond_distance
C1 N1 1.298(4)
C1 C8 1.429(4)
C2 N2 1.289(4)
C2 O4 1.318(4)
C2 C3 1.482(5)
C3 C4 1.391(5)
C3 C7 1.391(5)
C4 C5 1.372(5)
C5 N3 1.338(5)
N3 C6 1.346(5)
C6 C7 1.365(5)
C8 C13 1.408(4)
C8 C9 1.417(4)
C9 C10 1.370(5)
C10 C11 1.402(5)
C11 O5 1.353(4)
C11 C12 1.388(5)
C12 C13 1.390(4)
C13 O3 1.341(4)
C14 O5 1.428(6)
C15 O6 1.420(5)
O1 Mo1 1.709(2)
O2 Mo1 1.695(2)
O6 Mo1 2.302(3)
O4 Mo1 2.010(2)
O3 Mo1 1.920(2)
O7 S1 1.470(3)
O8 C16 1.449(7)
O8 S1 1.580(3)
O9 S1 1.428(3)
O10 S1 1.417(3)
Mo1 N1 2.244(3)
N1 N2 1.404(4)
